data_7209638
loop_
_publ_author_name
'Jhu, Zih-Rong'
'Yang, Chen-I'
'Lee, Gene-Hsiang'

_publ_section_title
;
 Two new series of rare-earth organic frameworks involving two structural
 architectures: syntheses, structures and magnetic properties
;
_journal_issue 13
_journal_name_full CrystEngComm
_journal_page_first 2456
_journal_paper_doi 10.1039/c3ce26766k
_journal_volume 15
_journal_year 2013
_chemical_formula_sum 'C11 H15 Ho O6'
_chemical_formula_weight 408.16
_chemical_name_systematic
;
?
;
_space_group_IT_number 19
_symmetry_cell_setting orthorhombic
_symmetry_space_group_name_Hall 'P 2ac 2ab'
_symmetry_space_group_name_H-M 'P 21 21 21'
_atom_sites_solution_hydrogens geom
_atom_sites_solution_primary direct
_atom_sites_solution_secondary difmap
_audit_creation_method SHELXL-97
_cell_angle_alpha 90.00
_cell_angle_beta 90.00
_cell_angle_gamma 90.00
_cell_formula_units_Z 4
_cell_length_a 8.1597(16)
_cell_length_b 10.818(2)
_cell_length_c 14.716(3)
_cell_measurement_temperature 100(2)
_cell_volume 1299.0(4)
_computing_cell_refinement 'Bruker XSCANS'
_computing_data_collection 'Bruker XSCANS'
_computing_data_reduction 'Bruker SHELXTL'
_computing_molecular_graphics 'Bruker SHELXTL'
_computing_publication_material 'Bruker SHELXTL'
_computing_structure_refinement 'SHELXL-97 (Sheldrick, 1997)'
_computing_structure_solution 'SHELXS-97 (Sheldrick, 1990)'
_diffrn_ambient_temperature 100(2)
_diffrn_measured_fraction_theta_full 0.998
_diffrn_measured_fraction_theta_max 0.998
_diffrn_measurement_device_type 'Bruker P4'
_diffrn_measurement_method '\w scans'
_diffrn_radiation_monochromator graphite
_diffrn_radiation_source 'fine-focus sealed tube'
_diffrn_radiation_type MoK\a
_diffrn_radiation_wavelength 0.71073
_diffrn_reflns_av_R_equivalents 0.0207
_diffrn_reflns_av_sigmaI/netI 0.0373
_diffrn_reflns_limit_h_max 10
_diffrn_reflns_limit_h_min -10
_diffrn_reflns_limit_k_max 12
_diffrn_reflns_limit_k_min -13
_diffrn_reflns_limit_l_max 16
_diffrn_reflns_limit_l_min -18
_diffrn_reflns_number 6344
_diffrn_reflns_theta_full 27.10
_diffrn_reflns_theta_max 27.10
_diffrn_reflns_theta_min 2.34
_exptl_absorpt_coefficient_mu 6.107
_exptl_absorpt_correction_T_max 0.9703
_exptl_absorpt_correction_T_min 0.8400
_exptl_absorpt_correction_type multi-scan
_exptl_crystal_colour colorless
_exptl_crystal_density_diffrn 2.087
_exptl_crystal_density_meas ?
_exptl_crystal_density_method 'not measured'
_exptl_crystal_description prism
_exptl_crystal_F_000 784
_exptl_crystal_size_max 0.25
_exptl_crystal_size_mid 0.22
_exptl_crystal_size_min 0.21
_refine_diff_density_max 1.555
_refine_diff_density_min -1.042
_refine_diff_density_rms 0.155
_refine_ls_abs_structure_details 'Flack H D (1983), Acta Cryst. A39, 876-881'
_refine_ls_abs_structure_Flack 0.04(2)
_refine_ls_extinction_method none
_refine_ls_goodness_of_fit_ref 1.069
_refine_ls_hydrogen_treatment mixed
_refine_ls_matrix_type full
_refine_ls_number_parameters 159
_refine_ls_number_reflns 2858
_refine_ls_number_restraints 0
_refine_ls_restrained_S_all 1.069
_refine_ls_R_factor_all 0.0337
_refine_ls_R_factor_gt 0.0302
_refine_ls_shift/su_max 0.033
_refine_ls_shift/su_mean 0.002
_refine_ls_structure_factor_coef Fsqd
_refine_ls_weighting_details 'calc w=1/[\s^2^(Fo^2^)+(0.0243P)^2^+6.6725P] where P=(Fo^2^+2Fc^2^)/3'
_refine_ls_weighting_scheme calc
_refine_ls_wR_factor_gt 0.0700
_refine_ls_wR_factor_ref 0.0720
_reflns_number_gt 2623
_reflns_number_total 2858
_reflns_threshold_expression >2sigma(I)
_cod_data_source_file c3ce26766k.txt
_cod_data_source_block i13974
_cod_depositor_comments
;
The following automatic conversions were performed:

'_symmetry_cell_setting' value 'Orthorhombic' changed to
'orthorhombic' according to
/home/saulius/struct/CIF-dictionaries/cif_core.dic dictionary named
'cif_core.dic' version 2.4.2 from 2011-04-26.

Automatic conversion script
Id: cif_fix_values 1891 2012-01-12 08:04:46Z andrius 

The following automatic conversions were performed:

'_exptl_crystal_density_meas' value 'not_measured' was changed to '?'
- the value is perceived as not measured.

Automatic conversion script
Id: cif_fix_values 3008 2015-01-20 13:52:24Z robertas 
;
_cod_original_cell_volume 1299.1(4)
_cod_original_sg_symbol_H-M P2(1)2(1)2(1)
_cod_database_code 7209638

loop_
_symmetry_equiv_pos_as_xyz
'x, y, z'
'-x+1/2, -y, z+1/2'
'-x, y+1/2, -z+1/2'
'x+1/2, -y+1/2, -z'

loop_
_atom_site_label
_atom_site_type_symbol
_atom_site_fract_x
_atom_site_fract_y
_atom_site_fract_z
_atom_site_U_iso_or_equiv
_atom_site_adp_type
_atom_site_occupancy
_atom_site_symmetry_multiplicity
_atom_site_calc_flag
_atom_site_refinement_flags
Ho1 Ho 0.07677(3) 0.70291(2) 0.00160(3) 0.01235(8) Uani 1 1 d .
O3 O 0.1467(5) 0.9016(4) -0.0263(3) 0.0232(13) Uani 1 1 d .
O1 O -0.0514(6) 0.7095(5) -0.1327(3) 0.0230(11) Uani 1 1 d .
O5 O 0.2029(6) 0.5175(5) -0.0573(4) 0.0286(13) Uani 1 1 d .
O2 O 0.1996(6) 0.7104(5) 0.1372(3) 0.0246(11) Uani 1 1 d .
O4 O -0.0915(6) 0.5540(4) 0.0513(4) 0.0228(11) Uani 1 1 d .
O6 O 0.3555(5) 0.6841(4) -0.0592(3) 0.0178(10) Uani 1 1 d .
C1 C 0.3247(8) 0.7547(6) 0.1756(5) 0.0177(14) Uani 1 1 d .
C2 C 0.3244(8) 0.7654(6) 0.2780(5) 0.0163(14) Uani 1 1 d .
H2 H 0.2730 0.6898 0.3010 0.020 Uiso 1 1 calc R
C7 C 0.2583(8) 0.9713(6) -0.0552(5) 0.0181(14) Uani 1 1 d .
C5 C 0.2080(8) 1.0973(6) -0.0923(5) 0.0175(14) Uani 1 1 d .
C11 C 0.3362(8) 0.5694(7) -0.0744(6) 0.0236(17) Uani 1 1 d .
C8 C 0.2601(14) 1.1918(8) -0.0239(7) 0.057(3) Uani 1 1 d .
H8A H 0.2198 1.1689 0.0350 0.085 Uiso 1 1 calc R
H8B H 0.2164 1.2711 -0.0405 0.085 Uiso 1 1 calc R
H8C H 0.3776 1.1962 -0.0223 0.085 Uiso 1 1 calc R
C3 C 0.4949(13) 0.7712(13) 0.3203(7) 0.068(4) Uani 1 1 d .
H3A H 0.5796 0.7794 0.2745 0.082 Uiso 1 1 calc R
H3B H 0.5172 0.6992 0.3576 0.082 Uiso 1 1 calc R
C4 C 0.0225(12) 1.1033(10) -0.1182(7) 0.050(3) Uani 1 1 d .
H4A H -0.0453 1.1085 -0.0642 0.060 Uiso 1 1 calc R
H4B H -0.0095 1.0309 -0.1528 0.060 Uiso 1 1 calc R
C10 C 0.2302(14) 0.9864(9) 0.2504(6) 0.030(2) Uani 1 1 d .
H10A H 0.1528 1.0484 0.2688 0.045 Uiso 1 1 calc R
H10B H 0.2092 0.9629 0.1886 0.045 Uiso 1 1 calc R
H10C H 0.3393 1.0189 0.2553 0.045 Uiso 1 1 calc R
C6 C 0.2137(12) 0.8757(9) 0.3106(7) 0.042(2) Uiso 1 1 d .
C9 C 0.0353(15) 0.8297(12) 0.3150(9) 0.067(3) Uiso 1 1 d .
H9A H -0.0355 0.8972 0.3312 0.100 Uiso 1 1 calc R
H9B H 0.0264 0.7656 0.3598 0.100 Uiso 1 1 calc R
H9C H 0.0036 0.7978 0.2567 0.100 Uiso 1 1 calc R
H11 H 0.416(14) 0.524(11) -0.110(8) 0.080 Uiso 1 1 d .

loop_
_atom_site_aniso_label
_atom_site_aniso_U_11
_atom_site_aniso_U_22
_atom_site_aniso_U_33
_atom_site_aniso_U_23
_atom_site_aniso_U_13
_atom_site_aniso_U_12
Ho1 0.00853(11) 0.01428(13) 0.01425(13) 0.0009(2) -0.0006(2) -0.00051(9)
O3 0.016(2) 0.020(2) 0.033(3) 0.007(2) 0.0054(19) 0.0013(19)
O1 0.022(2) 0.028(3) 0.020(3) -0.001(2) -0.004(2) 0.003(2)
O5 0.017(2) 0.016(3) 0.053(4) -0.005(2) 0.002(2) 0.001(2)
O2 0.022(2) 0.034(3) 0.018(3) -0.001(2) -0.002(2) -0.001(2)
O4 0.015(2) 0.021(3) 0.032(3) 0.002(2) -0.002(2) -0.002(2)
O6 0.013(2) 0.019(3) 0.021(3) -0.003(2) 0.0023(19) -0.0019(19)
C1 0.021(3) 0.019(3) 0.013(3) -0.002(3) 0.000(3) -0.001(3)
C2 0.019(3) 0.017(3) 0.013(3) -0.004(3) 0.000(3) 0.000(3)
C7 0.018(3) 0.016(3) 0.019(3) 0.003(3) 0.002(3) 0.001(3)
C5 0.024(3) 0.012(3) 0.017(3) 0.003(3) 0.006(3) 0.002(3)
C11 0.011(3) 0.028(4) 0.031(5) -0.007(3) 0.002(3) 0.004(3)
C8 0.069(6) 0.036(5) 0.065(8) -0.004(5) -0.026(6) 0.010(5)
C3 0.050(6) 0.129(12) 0.024(5) -0.014(6) -0.001(5) 0.039(7)
C4 0.040(5) 0.055(6) 0.056(7) 0.023(6) 0.018(5) 0.012(5)
C10 0.038(6) 0.023(5) 0.029(4) 0.007(3) -0.004(4) 0.010(4)

loop_
_atom_type_symbol
_atom_type_description
_atom_type_scat_dispersion_real
_atom_type_scat_dispersion_imag
_atom_type_scat_source
C C 0.0033 0.0016 'International Tables Vol C Tables 4.2.6.8 and 6.1.1.4'
H H 0.0000 0.0000 'International Tables Vol C Tables 4.2.6.8 and 6.1.1.4'
O O 0.0106 0.0060 'International Tables Vol C Tables 4.2.6.8 and 6.1.1.4'
Ho Ho -0.2175 4.6783 'International Tables Vol C Tables 4.2.6.8 and 6.1.1.4'

loop_
_geom_angle_atom_site_label_1
_geom_angle_atom_site_label_2
_geom_angle_atom_site_label_3
_geom_angle
_geom_angle_site_symmetry_1
_geom_angle_site_symmetry_3
O2 Ho1 O1 175.9(2) . .
O2 Ho1 O4 90.52(19) . .
O1 Ho1 O4 91.43(19) . .
O2 Ho1 O3 90.85(19) . .
O1 Ho1 O3 85.82(18) . .
O4 Ho1 O3 153.85(17) . .
O2 Ho1 O6 90.20(18) . 4_465
O1 Ho1 O6 86.71(17) . 4_465
O4 Ho1 O6 77.54(18) . 4_465
O3 Ho1 O6 76.34(16) . 4_465
O2 Ho1 O5 99.18(19) . .
O1 Ho1 O5 84.76(19) . .
O4 Ho1 O5 77.36(18) . .
O3 Ho1 O5 128.07(18) . .
O6 Ho1 O5 153.23(17) 4_465 .
O2 Ho1 O6 85.01(17) . .
O1 Ho1 O6 96.54(17) . .
O4 Ho1 O6 128.91(17) . .
O3 Ho1 O6 77.21(15) . .
O6 Ho1 O6 153.04(8) 4_465 .
O5 Ho1 O6 53.49(16) . .
O2 Ho1 C11 92.1(2) . .
O1 Ho1 C11 91.0(2) . .
O4 Ho1 C11 102.9(2) . .
O3 Ho1 C11 103.1(2) . .
O6 Ho1 C11 177.7(2) 4_465 .
O5 Ho1 C11 26.48(19) . .
O6 Ho1 C11 27.02(19) . .
C7 O3 Ho1 144.6(4) . .
C1 O1 Ho1 146.3(5) 4_465 .
C11 O5 Ho1 94.0(4) . .
C1 O2 Ho1 141.0(5) . .
C7 O4 Ho1 140.2(5) 4_465 .
C11 O6 Ho1 132.1(5) . 4_565
C11 O6 Ho1 91.7(4) . .
Ho1 O6 Ho1 122.7(2) 4_565 .
O1 C1 O2 123.0(7) 4_565 .
O1 C1 C2 118.7(6) 4_565 .
O2 C1 C2 118.3(6) . .
C1 C2 C3 114.1(6) . .
C1 C2 C6 111.3(6) . .
C3 C2 C6 111.6(7) . .
O4 C7 O3 124.1(6) 4_565 .
O4 C7 C5 118.2(6) 4_565 .
O3 C7 C5 117.5(6) . .
C8 C5 C7 107.1(6) . .
C8 C5 C4 114.3(8) . .
C7 C5 C4 112.7(6) . .
C8 C5 C6 111.4(7) . 2_574
C7 C5 C6 112.2(6) . 2_574
C4 C5 C6 99.3(6) . 2_574
O5 C11 O6 120.8(7) . .
O5 C11 Ho1 59.5(4) . .
O6 C11 Ho1 61.3(4) . .
C2 C3 C4 100.4(7) . 2_575
C5 C4 C3 104.6(8) . 2_574
C10 C6 C9 111.6(9) . .
C10 C6 C2 112.1(8) . .
C9 C6 C2 108.1(8) . .
C10 C6 C5 110.4(7) . 2_575
C9 C6 C5 113.6(8) . 2_575
C2 C6 C5 100.5(6) . 2_575

loop_
_geom_bond_atom_site_label_1
_geom_bond_atom_site_label_2
_geom_bond_distance
_geom_bond_site_symmetry_2
Ho1 O2 2.234(5) .
Ho1 O1 2.237(5) .
Ho1 O4 2.240(5) .
Ho1 O3 2.262(5) .
Ho1 O6 2.339(5) 4_465
Ho1 O5 2.416(5) .
Ho1 O6 2.453(4) .
Ho1 C11 2.796(7) .
O3 C7 1.257(8) .
O1 C1 1.253(8) 4_465
O5 C11 1.249(9) .
O2 C1 1.262(8) .
O4 C7 1.257(8) 4_465
O6 C11 1.271(9) .
O6 Ho1 2.339(5) 4_565
C1 O1 1.253(8) 4_565
C1 C2 1.511(10) .
C2 C3 1.526(12) .
C2 C6 1.572(11) .
C7 O4 1.257(8) 4_565
C7 C5 1.525(9) .
C5 C8 1.496(11) .
C5 C4 1.562(12) .
C5 C6 1.593(11) 2_574
C3 C4 1.638(14) 2_575
C4 C3 1.638(14) 2_574
C10 C6 1.495(13) .
C6 C9 1.540(15) .
C6 C5 1.593(11) 2_575
